data_1513538
loop_
_publ_author_name
'Bandyopadhyay, Anupam'
'Malik, Ankita'
'Kumar, Mothukuri Ganesh'
'Gopi, Hosahudya N.'

_publ_section_title
;
 Exploring \b-hydroxy \g-amino acids (statines) in the design of hybrid
 peptide foldamers.
;
_journal_issue 1
_journal_name_full 'Organic letters'
_journal_page_first 294
_journal_page_last 297
_journal_paper_doi 10.1021/ol403290h
_journal_volume 16
_journal_year 2014
_chemical_absolute_configuration syn
_chemical_compound_source Syntehsis
_chemical_formula_moiety 'C37 H54 N4 O9, C H4 O, 2(O), H2 O'
_chemical_formula_sum 'C38 H60 N4 O13'
_chemical_formula_weight 780.90
_chemical_name_common 'Tetra hybrid peptide'
_chemical_name_systematic Boc-U-(R,S)F-U-(R,S)F-OEt
_space_group_IT_number 4
_symmetry_cell_setting monoclinic
_symmetry_Int_Tables_number 4
_symmetry_space_group_name_Hall 'P 2yb'
_symmetry_space_group_name_H-M 'P 1 21 1'
_atom_sites_solution_hydrogens geom
_atom_sites_solution_primary direct
_atom_sites_solution_secondary difmap
_audit_creation_method SHELXL-97
_cell_angle_alpha 90.00
_cell_angle_beta 100.859(2)
_cell_angle_gamma 90.00
_cell_formula_units_Z 2
_cell_length_a 10.5440(8)
_cell_length_b 9.6062(8)
_cell_length_c 21.5794(16)
_cell_measurement_temperature 100(2)
_cell_volume 2146.6(3)
_computing_structure_refinement 'SHELXL-97 (Sheldrick, 2008)'
_computing_structure_solution 'SHELXS-97 (Sheldrick, 2008)'
_diffrn_ambient_pressure 101.325
_diffrn_ambient_temperature 100(2)
_diffrn_measured_fraction_theta_full 0.998
_diffrn_measured_fraction_theta_max 0.998
_diffrn_radiation_monochromator graphite
_diffrn_radiation_probe x-ray
_diffrn_radiation_type MoK\a
_diffrn_radiation_wavelength 0.71073
_diffrn_reflns_av_R_equivalents 0.0347
_diffrn_reflns_av_sigmaI/netI 0.0482
_diffrn_reflns_limit_h_max 14
_diffrn_reflns_limit_h_min -12
_diffrn_reflns_limit_k_max 12
_diffrn_reflns_limit_k_min -7
_diffrn_reflns_limit_l_max 28
_diffrn_reflns_limit_l_min -28
_diffrn_reflns_number 20402
_diffrn_reflns_theta_full 28.31
_diffrn_reflns_theta_max 28.31
_diffrn_reflns_theta_min 0.96
_diffrn_source 'fine-focus sealed tube'
_diffrn_source_type 'Graphite monochromator'
_exptl_absorpt_coefficient_mu 0.091
_exptl_absorpt_correction_T_max 0.994
_exptl_absorpt_correction_T_min 0.986
_exptl_absorpt_correction_type multi-scan
_exptl_absorpt_process_details SADABS
_exptl_crystal_colour Colorless
_exptl_crystal_density_diffrn 1.208
_exptl_crystal_density_method 'not measured'
_exptl_crystal_description Plates
_exptl_crystal_F_000 840
_exptl_crystal_recrystallization_method Methanol
_exptl_crystal_size_max 0.15
_exptl_crystal_size_mid 0.13
_exptl_crystal_size_min 0.07
_refine_diff_density_max 0.692
_refine_diff_density_min -0.467
_refine_diff_density_rms 0.058
_refine_ls_abs_structure_details 'Flack H D (1983), Acta Cryst. A39, 876-881'
_refine_ls_abs_structure_Flack 0.4(9)
_refine_ls_extinction_method none
_refine_ls_goodness_of_fit_ref 1.069
_refine_ls_hydrogen_treatment mixed
_refine_ls_matrix_type full
_refine_ls_number_parameters 516
_refine_ls_number_reflns 8413
_refine_ls_number_restraints 3
_refine_ls_restrained_S_all 1.088
_refine_ls_R_factor_all 0.0663
_refine_ls_R_factor_gt 0.0548
_refine_ls_shift/su_max 0.000
_refine_ls_shift/su_mean 0.000
_refine_ls_structure_factor_coef Fsqd
_refine_ls_weighting_details 'calc w=1/[\s^2^(Fo^2^)+(0.1000P)^2^+0.2042P] where P=(Fo^2^+2Fc^2^)/3'
_refine_ls_weighting_scheme calc
_refine_ls_wR_factor_gt 0.1503
_refine_ls_wR_factor_ref 0.1583
_reflns_number_gt 7189
_reflns_number_total 8413
_reflns_threshold_expression >2sigma(I)
_cod_data_source_file ol403290h_si_002.cif
_cod_data_source_block P2
_cod_original_sg_symbol_H-M 'P 21'
_cod_database_code 1513538

loop_
_symmetry_equiv_pos_as_xyz
'x, y, z'
'-x, y+1/2, -z'

loop_
_atom_site_label
_atom_site_type_symbol
_atom_site_fract_x
_atom_site_fract_y
_atom_site_fract_z
_atom_site_U_iso_or_equiv
_atom_site_adp_type
_atom_site_occupancy
_atom_site_symmetry_multiplicity
_atom_site_calc_flag
_atom_site_refinement_flags
O1 O -0.26105(15) 0.54262(18) 0.87525(8) 0.0186(4) Uani 1 1 d .
O2 O -0.06220(15) 0.45719(19) 0.86915(8) 0.0179(4) Uani 1 1 d .
O3 O 0.01653(15) 0.1596(2) 0.78794(9) 0.0201(4) Uani 1 1 d .
O4 O 0.04586(19) 0.4980(2) 0.62319(9) 0.0305(5) Uani 1 1 d .
H4A H 0.1223 0.4946 0.6401 0.046 Uiso 1 1 calc R
O5 O 0.24724(18) 0.5069(3) 0.72796(9) 0.0307(5) Uani 1 1 d .
O6 O 0.48183(16) 0.2902(2) 0.82669(10) 0.0297(5) Uani 1 1 d .
O7 O 0.3704(3) -0.0318(3) 0.66839(13) 0.0583(8) Uani 1 1 d .
H7 H 0.3165 -0.0708 0.6417 0.087 Uiso 1 1 calc R
O8 O 0.2505(3) 0.2176(4) 0.56877(14) 0.0665(9) Uani 1 1 d .
O9 O 0.4378(2) 0.3355(3) 0.58713(10) 0.0433(6) Uani 1 1 d .
O10 O 0.2041(3) 0.8319(4) 0.58000(15) 0.0668(9) Uani 1 1 d .
H10 H 0.1598 0.8748 0.5509 0.100 Uiso 1 1 calc R
O17 O 0.1236(4) 0.0213(4) 0.48936(17) 0.0924(13) Uani 1 1 d .
O21 O 0.6425(2) 0.4772(3) 0.68506(11) 0.0384(6) Uani 1 1 d D
O22 O 0.4702(3) 0.6824(4) 0.71837(17) 0.0662(8) Uani 1 1 d .
N1 N -0.24501(18) 0.3310(2) 0.83731(9) 0.0151(4) Uani 1 1 d .
H1 H -0.3279 0.3340 0.8275 0.018 Uiso 1 1 calc R
N2 N -0.12796(19) 0.3071(2) 0.73098(9) 0.0166(4) Uani 1 1 d .
H2 H -0.1997 0.3509 0.7292 0.020 Uiso 1 1 calc R
N3 N 0.17529(19) 0.4549(2) 0.81746(10) 0.0185(4) Uani 1 1 d .
H3 H 0.1082 0.4486 0.8346 0.022 Uiso 1 1 calc R
N4 N 0.28426(19) 0.1988(3) 0.79077(11) 0.0228(5) Uani 1 1 d .
H4 H 0.2023 0.2106 0.7868 0.027 Uiso 1 1 calc R
C1 C -0.3356(3) 0.7591(3) 0.90259(16) 0.0309(6) Uani 1 1 d .
H1A H -0.3747 0.7143 0.9340 0.046 Uiso 1 1 calc R
H1B H -0.3947 0.7581 0.8629 0.046 Uiso 1 1 calc R
H1C H -0.3149 0.8536 0.9150 0.046 Uiso 1 1 calc R
C2 C -0.1499(3) 0.7481(3) 0.84565(15) 0.0301(6) Uani 1 1 d .
H2A H -0.2073 0.7423 0.8055 0.045 Uiso 1 1 calc R
H2B H -0.0712 0.6995 0.8436 0.045 Uiso 1 1 calc R
H2C H -0.1309 0.8440 0.8560 0.045 Uiso 1 1 calc R
C3 C -0.1222(3) 0.6725(3) 0.95998(14) 0.0312(7) Uani 1 1 d .
H3A H -0.0458 0.6224 0.9553 0.047 Uiso 1 1 calc R
H3B H -0.1646 0.6246 0.9894 0.047 Uiso 1 1 calc R
H3C H -0.0988 0.7645 0.9754 0.047 Uiso 1 1 calc R
C4 C -0.2134(2) 0.6824(3) 0.89609(13) 0.0237(6) Uani 1 1 d .
C5 C -0.1800(2) 0.4452(3) 0.86125(11) 0.0157(5) Uani 1 1 d .
C6 C -0.1786(2) 0.2028(2) 0.82765(11) 0.0139(4) Uani 1 1 d .
C7 C -0.2803(2) 0.0972(3) 0.79769(12) 0.0185(5) Uani 1 1 d .
H7A H -0.3328 0.1373 0.7608 0.028 Uiso 1 1 calc R
H7B H -0.3338 0.0727 0.8274 0.028 Uiso 1 1 calc R
H7C H -0.2383 0.0153 0.7860 0.028 Uiso 1 1 calc R
C8 C -0.1032(2) 0.1466(3) 0.89041(11) 0.0185(5) Uani 1 1 d .
H8A H -0.1617 0.1298 0.9187 0.028 Uiso 1 1 calc R
H8B H -0.0396 0.2137 0.9087 0.028 Uiso 1 1 calc R
H8C H -0.0612 0.0612 0.8831 0.028 Uiso 1 1 calc R
C9 C -0.0859(2) 0.2240(3) 0.78082(11) 0.0150(5) Uani 1 1 d .
C10 C -0.0565(2) 0.3257(3) 0.67991(11) 0.0202(5) Uani 1 1 d .
H10A H 0.0274 0.2794 0.6918 0.024 Uiso 1 1 calc R
C11 C -0.1290(3) 0.2604(3) 0.61746(13) 0.0273(6) Uani 1 1 d .
H11A H -0.2082 0.3120 0.6033 0.033 Uiso 1 1 calc R
H11B H -0.0759 0.2703 0.5855 0.033 Uiso 1 1 calc R
C12 C -0.1616(3) 0.1094(3) 0.62295(12) 0.0236(6) Uani 1 1 d .
C13 C -0.2808(3) 0.0693(3) 0.63491(13) 0.0294(6) Uani 1 1 d .
H13 H -0.3420 0.1370 0.6387 0.035 Uiso 1 1 calc R
C14 C -0.3109(3) -0.0710(4) 0.64138(14) 0.0342(7) Uani 1 1 d .
H14A H -0.3911 -0.0964 0.6497 0.041 Uiso 1 1 calc R
C15 C -0.2207(3) -0.1718(3) 0.63529(14) 0.0363(7) Uani 1 1 d .
H15 H -0.2400 -0.2653 0.6397 0.044 Uiso 1 1 calc R
C16 C -0.1018(3) -0.1341(4) 0.62264(15) 0.0374(7) Uani 1 1 d .
H16 H -0.0413 -0.2022 0.6184 0.045 Uiso 1 1 calc R
C17 C -0.0729(3) 0.0049(3) 0.61633(14) 0.0322(7) Uani 1 1 d .
H17 H 0.0072 0.0294 0.6075 0.039 Uiso 1 1 calc R
C18 C -0.0329(2) 0.4813(3) 0.67012(12) 0.0221(5) Uani 1 1 d .
H18 H -0.1168 0.5243 0.6537 0.026 Uiso 1 1 calc R
C19 C 0.0264(2) 0.5581(3) 0.73078(12) 0.0227(5) Uani 1 1 d .
H19A H 0.0319 0.6566 0.7217 0.027 Uiso 1 1 calc R
H19B H -0.0296 0.5475 0.7613 0.027 Uiso 1 1 calc R
C20 C 0.1602(2) 0.5040(3) 0.75914(13) 0.0223(5) Uani 1 1 d .
C21 C 0.3013(2) 0.4101(3) 0.85489(12) 0.0188(5) Uani 1 1 d .
C22 C 0.2721(2) 0.3470(3) 0.91609(12) 0.0246(6) Uani 1 1 d .
H22A H 0.2123 0.2713 0.9060 0.037 Uiso 1 1 calc R
H22B H 0.2351 0.4169 0.9390 0.037 Uiso 1 1 calc R
H22C H 0.3508 0.3132 0.9415 0.037 Uiso 1 1 calc R
C23 C 0.3919(3) 0.5337(3) 0.86898(14) 0.0271(6) Uani 1 1 d .
H23A H 0.3537 0.6027 0.8919 0.041 Uiso 1 1 calc R
H23B H 0.4069 0.5730 0.8301 0.041 Uiso 1 1 calc R
H23C H 0.4725 0.5036 0.8938 0.041 Uiso 1 1 calc R
C24 C 0.3633(2) 0.2955(3) 0.82150(12) 0.0209(5) Uani 1 1 d .
C25 C 0.3315(3) 0.0742(3) 0.76374(15) 0.0300(6) Uani 1 1 d .
H25 H 0.4242 0.0663 0.7807 0.036 Uiso 1 1 calc R
C26 C 0.2652(3) -0.0534(3) 0.78512(18) 0.0375(8) Uani 1 1 d .
H26A H 0.1731 -0.0462 0.7691 0.045 Uiso 1 1 calc R
H26B H 0.2961 -0.1355 0.7664 0.045 Uiso 1 1 calc R
C27 C 0.2868(3) -0.0734(3) 0.85623(18) 0.0342(7) Uani 1 1 d .
C28 C 0.3967(3) -0.0250(4) 0.89669(16) 0.0340(7) Uani 1 1 d .
H28 H 0.4588 0.0239 0.8801 0.041 Uiso 1 1 calc R
C29 C 0.1968(4) -0.1443(4) 0.8838(2) 0.0557(11) Uani 1 1 d .
H29 H 0.1213 -0.1764 0.8584 0.067 Uiso 1 1 calc R
C30 C 0.2165(5) -0.1681(5) 0.9475(3) 0.0697(15) Uani 1 1 d .
H30 H 0.1544 -0.2165 0.9643 0.084 Uiso 1 1 calc R
C31 C 0.3258(4) -0.1222(4) 0.9870(2) 0.0507(10) Uani 1 1 d .
H31 H 0.3391 -0.1405 1.0301 0.061 Uiso 1 1 calc R
C32 C 0.4155(3) -0.0485(4) 0.96152(17) 0.0393(8) Uani 1 1 d .
H32 H 0.4891 -0.0142 0.9877 0.047 Uiso 1 1 calc R
C33 C 0.3138(3) 0.0877(4) 0.69150(16) 0.0379(8) Uani 1 1 d .
H33 H 0.2214 0.0908 0.6732 0.045 Uiso 1 1 calc R
C34 C 0.3781(3) 0.2175(4) 0.67351(14) 0.0355(8) Uani 1 1 d .
H34A H 0.4709 0.2066 0.6862 0.043 Uiso 1 1 calc R
H34B H 0.3525 0.2951 0.6972 0.043 Uiso 1 1 calc R
C35 C 0.3480(3) 0.2534(4) 0.60431(16) 0.0419(9) Uani 1 1 d .
C36 C 0.5244(4) 0.4808(6) 0.51512(19) 0.0664(13) Uani 1 1 d .
H36A H 0.6052 0.4324 0.5260 0.100 Uiso 1 1 calc R
H36B H 0.5239 0.5585 0.5430 0.100 Uiso 1 1 calc R
H36C H 0.5134 0.5135 0.4724 0.100 Uiso 1 1 calc R
C37 C 0.4154(4) 0.3832(5) 0.52135(17) 0.0563(11) Uani 1 1 d .
H37A H 0.3332 0.4311 0.5109 0.068 Uiso 1 1 calc R
H37B H 0.4142 0.3046 0.4930 0.068 Uiso 1 1 calc R
C38 C 0.2480(5) 0.7091(5) 0.5571(2) 0.0594(11) Uani 1 1 d .
H38A H 0.3100 0.7305 0.5311 0.089 Uiso 1 1 calc R
H38B H 0.1765 0.6599 0.5326 0.089 Uiso 1 1 calc R
H38C H 0.2880 0.6520 0.5919 0.089 Uiso 1 1 calc R
H21W H 0.584(4) 0.426(5) 0.6620(19) 0.042(11) Uiso 1 1 d .
H22W H 0.5796(12) 0.5438(13) 0.7073(6) -0.040(3) Uiso 1 1 d D

loop_
_atom_site_aniso_label
_atom_site_aniso_U_11
_atom_site_aniso_U_22
_atom_site_aniso_U_33
_atom_site_aniso_U_23
_atom_site_aniso_U_13
_atom_site_aniso_U_12
O1 0.0125(8) 0.0133(9) 0.0301(9) -0.0053(7) 0.0046(7) 0.0008(7)
O2 0.0100(7) 0.0166(9) 0.0269(9) -0.0031(7) 0.0032(6) -0.0013(7)
O3 0.0118(8) 0.0191(9) 0.0296(9) 0.0041(8) 0.0042(7) 0.0060(7)
O4 0.0264(10) 0.0388(13) 0.0270(10) 0.0107(9) 0.0066(8) 0.0001(10)
O5 0.0183(9) 0.0439(13) 0.0315(10) 0.0093(9) 0.0089(8) -0.0018(9)
O6 0.0093(8) 0.0367(12) 0.0434(11) -0.0063(10) 0.0060(7) -0.0013(8)
O7 0.0491(15) 0.0645(19) 0.0515(15) -0.0305(14) -0.0150(12) 0.0361(15)
O8 0.0628(17) 0.065(2) 0.0537(16) -0.0075(14) -0.0335(14) -0.0003(16)
O9 0.0464(13) 0.0524(16) 0.0272(11) -0.0040(10) -0.0032(9) 0.0115(13)
O10 0.0607(18) 0.073(2) 0.0611(18) -0.0272(17) -0.0029(14) 0.0170(17)
O17 0.112(3) 0.069(2) 0.074(2) -0.0238(19) -0.040(2) 0.008(2)
O21 0.0274(10) 0.0509(16) 0.0351(11) 0.0023(11) 0.0011(9) 0.0119(11)
O22 0.0606(18) 0.057(2) 0.085(2) 0.0084(17) 0.0253(16) 0.0063(16)
N1 0.0076(8) 0.0136(10) 0.0244(10) -0.0030(8) 0.0040(7) 0.0010(8)
N2 0.0141(9) 0.0185(10) 0.0174(10) 0.0001(8) 0.0030(7) 0.0040(8)
N3 0.0114(9) 0.0216(11) 0.0232(10) 0.0018(9) 0.0046(7) 0.0016(8)
N4 0.0088(9) 0.0255(12) 0.0331(12) -0.0062(10) 0.0015(8) 0.0035(9)
C1 0.0263(14) 0.0203(14) 0.0455(17) -0.0093(12) 0.0050(12) 0.0057(12)
C2 0.0296(14) 0.0140(13) 0.0472(17) -0.0036(12) 0.0087(13) -0.0031(11)
C3 0.0266(13) 0.0298(16) 0.0340(15) -0.0132(13) -0.0024(11) 0.0029(13)
C4 0.0204(12) 0.0164(13) 0.0329(14) -0.0073(11) 0.0017(10) -0.0001(11)
C5 0.0128(10) 0.0150(11) 0.0188(11) -0.0001(9) 0.0018(8) 0.0014(9)
C6 0.0097(10) 0.0108(11) 0.0212(11) -0.0021(9) 0.0028(8) 0.0015(9)
C7 0.0143(10) 0.0135(12) 0.0268(13) -0.0008(10) 0.0018(9) -0.0017(10)
C8 0.0167(11) 0.0182(12) 0.0199(12) 0.0022(9) 0.0019(9) -0.0001(10)
C9 0.0131(10) 0.0110(11) 0.0201(11) -0.0015(9) 0.0007(8) -0.0002(9)
C10 0.0190(12) 0.0222(14) 0.0194(12) 0.0025(10) 0.0036(9) 0.0045(10)
C11 0.0344(15) 0.0273(15) 0.0196(12) 0.0003(11) 0.0039(11) 0.0046(13)
C12 0.0282(13) 0.0264(14) 0.0146(11) -0.0032(10) 0.0001(10) 0.0007(12)
C13 0.0293(14) 0.0308(16) 0.0276(14) -0.0077(12) 0.0039(11) 0.0047(13)
C14 0.0334(15) 0.0397(19) 0.0294(14) -0.0057(13) 0.0059(12) -0.0072(14)
C15 0.0493(19) 0.0251(16) 0.0317(16) -0.0004(12) 0.0006(14) 0.0028(14)
C16 0.0407(17) 0.0314(17) 0.0376(17) -0.0024(14) 0.0011(13) 0.0109(15)
C17 0.0304(15) 0.0353(18) 0.0294(14) -0.0036(13) 0.0018(11) 0.0064(13)
C18 0.0210(12) 0.0220(13) 0.0230(12) 0.0084(10) 0.0036(9) 0.0036(11)
C19 0.0209(12) 0.0192(13) 0.0281(13) 0.0059(11) 0.0045(10) 0.0022(11)
C20 0.0171(11) 0.0192(13) 0.0303(13) 0.0016(11) 0.0040(10) -0.0030(10)
C21 0.0105(10) 0.0205(13) 0.0248(12) -0.0007(10) 0.0015(9) -0.0008(10)
C22 0.0175(12) 0.0307(15) 0.0267(13) 0.0051(12) 0.0065(10) 0.0035(11)
C23 0.0192(12) 0.0288(15) 0.0323(14) -0.0038(12) 0.0021(10) -0.0071(12)
C24 0.0135(11) 0.0228(13) 0.0264(13) 0.0023(10) 0.0039(9) -0.0004(10)
C25 0.0151(11) 0.0287(15) 0.0441(16) -0.0141(13) 0.0003(11) 0.0090(12)
C26 0.0169(12) 0.0231(15) 0.068(2) -0.0146(15) -0.0037(13) 0.0061(12)
C27 0.0186(13) 0.0172(14) 0.068(2) -0.0063(13) 0.0126(13) 0.0054(11)
C28 0.0147(12) 0.0353(17) 0.0523(18) 0.0081(15) 0.0071(12) 0.0035(12)
C29 0.0337(18) 0.040(2) 0.100(3) -0.026(2) 0.0300(19) -0.0146(17)
C30 0.067(3) 0.049(3) 0.111(4) -0.024(3) 0.064(3) -0.027(2)
C31 0.062(2) 0.0318(19) 0.071(3) -0.0044(18) 0.045(2) 0.0036(18)
C32 0.0297(15) 0.0367(19) 0.054(2) 0.0111(16) 0.0147(14) 0.0093(15)
C33 0.0200(13) 0.046(2) 0.0428(17) -0.0219(15) -0.0072(12) 0.0170(14)
C34 0.0191(13) 0.055(2) 0.0303(15) -0.0107(14) -0.0009(11) 0.0037(14)
C35 0.0328(16) 0.048(2) 0.0385(17) -0.0156(16) -0.0091(13) 0.0152(16)
C36 0.063(3) 0.085(4) 0.046(2) 0.009(2) -0.0042(19) 0.009(3)
C37 0.077(3) 0.054(3) 0.0301(17) -0.0026(16) -0.0105(17) 0.021(2)
C38 0.076(3) 0.046(2) 0.059(2) -0.012(2) 0.022(2) -0.008(2)

loop_
_atom_type_symbol
_atom_type_description
_atom_type_scat_dispersion_real
_atom_type_scat_dispersion_imag
_atom_type_scat_source
C C 0.0033 0.0016 'International Tables Vol C Tables 4.2.6.8 and 6.1.1.4'
H H 0.0000 0.0000 'International Tables Vol C Tables 4.2.6.8 and 6.1.1.4'
N N 0.0061 0.0033 'International Tables Vol C Tables 4.2.6.8 and 6.1.1.4'
O O 0.0106 0.0060 'International Tables Vol C Tables 4.2.6.8 and 6.1.1.4'

loop_
_geom_angle_atom_site_label_1
_geom_angle_atom_site_label_2
_geom_angle_atom_site_label_3
_geom_angle
C5 O1 C4 120.67(18)
C18 O4 H4A 109.5
C33 O7 H7 109.5
C35 O9 C37 117.3(3)
C38 O10 H10 109.5
H21W O21 H22W 99(3)
C5 N1 C6 121.49(19)
C5 N1 H1 119.3
C6 N1 H1 119.3
C9 N2 C10 122.5(2)
C9 N2 H2 118.8
C10 N2 H2 118.8
C20 N3 C21 123.8(2)
C20 N3 H3 118.1
C21 N3 H3 118.1
C24 N4 C25 122.7(2)
C24 N4 H4 118.7
C25 N4 H4 118.7
C4 C1 H1A 109.5
C4 C1 H1B 109.5
H1A C1 H1B 109.5
C4 C1 H1C 109.5
H1A C1 H1C 109.5
H1B C1 H1C 109.5
C4 C2 H2A 109.5
C4 C2 H2B 109.5
H2A C2 H2B 109.5
C4 C2 H2C 109.5
H2A C2 H2C 109.5
H2B C2 H2C 109.5
C4 C3 H3A 109.5
C4 C3 H3B 109.5
H3A C3 H3B 109.5
C4 C3 H3C 109.5
H3A C3 H3C 109.5
H3B C3 H3C 109.5
O1 C4 C1 103.0(2)
O1 C4 C2 109.3(2)
C1 C4 C2 111.2(3)
O1 C4 C3 109.8(2)
C1 C4 C3 110.4(2)
C2 C4 C3 112.6(2)
O2 C5 O1 125.1(2)
O2 C5 N1 124.1(2)
O1 C5 N1 110.84(19)
N1 C6 C7 107.72(18)
N1 C6 C8 110.8(2)
C7 C6 C8 110.2(2)
N1 C6 C9 111.3(2)
C7 C6 C9 106.89(19)
C8 C6 C9 109.75(18)
C6 C7 H7A 109.5
C6 C7 H7B 109.5
H7A C7 H7B 109.5
C6 C7 H7C 109.5
H7A C7 H7C 109.5
H7B C7 H7C 109.5
C6 C8 H8A 109.5
C6 C8 H8B 109.5
H8A C8 H8B 109.5
C6 C8 H8C 109.5
H8A C8 H8C 109.5
H8B C8 H8C 109.5
O3 C9 N2 123.3(2)
O3 C9 C6 120.0(2)
N2 C9 C6 116.5(2)
N2 C10 C18 110.1(2)
N2 C10 C11 111.5(2)
C18 C10 C11 109.9(2)
N2 C10 H10A 108.4
C18 C10 H10A 108.4
C11 C10 H10A 108.4
C12 C11 C10 113.9(2)
C12 C11 H11A 108.8
C10 C11 H11A 108.8
C12 C11 H11B 108.8
C10 C11 H11B 108.8
H11A C11 H11B 107.7
C13 C12 C17 117.9(3)
C13 C12 C11 120.9(3)
C17 C12 C11 121.2(3)
C12 C13 C14 121.2(3)
C12 C13 H13 119.4
C14 C13 H13 119.4
C15 C14 C13 119.6(3)
C15 C14 H14A 120.2
C13 C14 H14A 120.2
C16 C15 C14 120.2(3)
C16 C15 H15 119.9
C14 C15 H15 119.9
C15 C16 C17 119.9(3)
C15 C16 H16 120.1
C17 C16 H16 120.1
C16 C17 C12 121.3(3)
C16 C17 H17 119.4
C12 C17 H17 119.4
O4 C18 C19 110.6(2)
O4 C18 C10 109.6(2)
C19 C18 C10 113.7(2)
O4 C18 H18 107.5
C19 C18 H18 107.5
C10 C18 H18 107.5
C20 C19 C18 112.2(2)
C20 C19 H19A 109.2
C18 C19 H19A 109.2
C20 C19 H19B 109.2
C18 C19 H19B 109.2
H19A C19 H19B 107.9
O5 C20 N3 123.8(2)
O5 C20 C19 120.1(2)
N3 C20 C19 116.2(2)
N3 C21 C23 110.4(2)
N3 C21 C24 111.8(2)
C23 C21 C24 110.4(2)
N3 C21 C22 106.20(19)
C23 C21 C22 110.9(2)
C24 C21 C22 107.0(2)
C21 C22 H22A 109.5
C21 C22 H22B 109.5
H22A C22 H22B 109.5
C21 C22 H22C 109.5
H22A C22 H22C 109.5
H22B C22 H22C 109.5
C21 C23 H23A 109.5
C21 C23 H23B 109.5
H23A C23 H23B 109.5
C21 C23 H23C 109.5
H23A C23 H23C 109.5
H23B C23 H23C 109.5
O6 C24 N4 122.8(3)
O6 C24 C21 120.1(2)
N4 C24 C21 116.9(2)
N4 C25 C26 109.2(2)
N4 C25 C33 110.5(3)
C26 C25 C33 113.5(3)
N4 C25 H25 107.8
C26 C25 H25 107.8
C33 C25 H25 107.8
C27 C26 C25 114.6(3)
C27 C26 H26A 108.6
C25 C26 H26A 108.6
C27 C26 H26B 108.6
C25 C26 H26B 108.6
H26A C26 H26B 107.6
C29 C27 C28 116.7(4)
C29 C27 C26 120.7(3)
C28 C27 C26 122.6(3)
C27 C28 C32 121.3(3)
C27 C28 H28 119.4
C32 C28 H28 119.4
C30 C29 C27 121.7(4)
C30 C29 H29 119.1
C27 C29 H29 119.1
C29 C30 C31 121.4(4)
C29 C30 H30 119.3
C31 C30 H30 119.3
C30 C31 C32 118.5(4)
C30 C31 H31 120.7
C32 C31 H31 120.7
C31 C32 C28 120.4(4)
C31 C32 H32 119.8
C28 C32 H32 119.8
O7 C33 C34 109.7(3)
O7 C33 C25 107.9(3)
C34 C33 C25 110.9(3)
O7 C33 H33 109.4
C34 C33 H33 109.4
C25 C33 H33 109.4
C33 C34 C35 115.1(3)
C33 C34 H34A 108.5
C35 C34 H34A 108.5
C33 C34 H34B 108.5
C35 C34 H34B 108.5
H34A C34 H34B 107.5
O8 C35 O9 123.6(4)
O8 C35 C34 123.9(4)
O9 C35 C34 112.4(3)
C37 C36 H36A 109.5
C37 C36 H36B 109.5
H36A C36 H36B 109.5
C37 C36 H36C 109.5
H36A C36 H36C 109.5
H36B C36 H36C 109.5
O9 C37 C36 107.1(3)
O9 C37 H37A 110.3
C36 C37 H37A 110.3
O9 C37 H37B 110.3
C36 C37 H37B 110.3
H37A C37 H37B 108.6
O10 C38 H38A 109.5
O10 C38 H38B 109.5
H38A C38 H38B 109.5
O10 C38 H38C 109.5
H38A C38 H38C 109.5
H38B C38 H38C 109.5

loop_
_geom_bond_atom_site_label_1
_geom_bond_atom_site_label_2
_geom_bond_distance
O1 C5 1.340(3)
O1 C4 1.474(3)
O2 C5 1.227(3)
O3 C9 1.229(3)
O4 C18 1.435(3)
O4 H4A 0.8200
O5 C20 1.237(3)
O6 C24 1.235(3)
O7 C33 1.426(4)
O7 H7 0.8200
O8 C35 1.211(4)
O9 C35 1.337(5)
O9 C37 1.468(4)
O10 C38 1.392(5)
O10 H10 0.8200
O21 H21W 0.87(4)
O21 H22W 1.094(10)
N1 C5 1.344(3)
N1 C6 1.451(3)
N1 H1 0.8600
N2 C9 1.346(3)
N2 C10 1.458(3)
N2 H2 0.8600
N3 C20 1.325(3)
N3 C21 1.482(3)
N3 H3 0.8600
N4 C24 1.337(4)
N4 C25 1.459(4)
N4 H4 0.8600
C1 C4 1.514(4)
C1 H1A 0.9600
C1 H1B 0.9600
C1 H1C 0.9600
C2 C4 1.519(4)
C2 H2A 0.9600
C2 H2B 0.9600
C2 H2C 0.9600
C3 C4 1.528(4)
C3 H3A 0.9600
C3 H3B 0.9600
C3 H3C 0.9600
C6 C7 1.529(3)
C6 C8 1.533(3)
C6 C9 1.546(3)
C7 H7A 0.9600
C7 H7B 0.9600
C7 H7C 0.9600
C8 H8A 0.9600
C8 H8B 0.9600
C8 H8C 0.9600
C10 C18 1.537(4)
C10 C11 1.551(4)
C10 H10A 0.9800
C11 C12 1.501(4)
C11 H11A 0.9700
C11 H11B 0.9700
C12 C13 1.385(4)
C12 C17 1.397(4)
C13 C14 1.398(5)
C13 H13 0.9300
C14 C15 1.380(5)
C14 H14A 0.9300
C15 C16 1.380(5)
C15 H15 0.9300
C16 C17 1.383(5)
C16 H16 0.9300
C17 H17 0.9300
C18 C19 1.530(4)
C18 H18 0.9800
C19 C20 1.520(4)
C19 H19A 0.9700
C19 H19B 0.9700
C21 C23 1.519(4)
C21 C24 1.529(4)
C21 C22 1.536(4)
C22 H22A 0.9600
C22 H22B 0.9600
C22 H22C 0.9600
C23 H23A 0.9600
C23 H23B 0.9600
C23 H23C 0.9600
C25 C26 1.525(5)
C25 C33 1.540(5)
C25 H25 0.9800
C26 C27 1.520(5)
C26 H26A 0.9700
C26 H26B 0.9700
C27 C29 1.390(5)
C27 C28 1.393(4)
C28 C32 1.394(5)
C28 H28 0.9300
C29 C30 1.370(7)
C29 H29 0.9300
C30 C31 1.371(7)
C30 H30 0.9300
C31 C32 1.377(5)
C31 H31 0.9300
C32 H32 0.9300
C33 C34 1.505(5)
C33 H33 0.9800
C34 C35 1.507(5)
C34 H34A 0.9700
C34 H34B 0.9700
C36 C37 1.508(7)
C36 H36A 0.9600
C36 H36B 0.9600
C36 H36C 0.9600
C37 H37A 0.9700
C37 H37B 0.9700
C38 H38A 0.9600
C38 H38B 0.9600
C38 H38C 0.9600

loop_
_geom_torsion_atom_site_label_1
_geom_torsion_atom_site_label_2
_geom_torsion_atom_site_label_3
_geom_torsion_atom_site_label_4
_geom_torsion
C5 O1 C4 C1 176.7(2)
C5 O1 C4 C2 58.3(3)
C5 O1 C4 C3 -65.7(3)
C4 O1 C5 O2 6.4(4)
C4 O1 C5 N1 -173.7(2)
C6 N1 C5 O2 9.7(4)
C6 N1 C5 O1 -170.1(2)
C5 N1 C6 C7 -177.8(2)
C5 N1 C6 C8 61.5(3)
C5 N1 C6 C9 -60.9(3)
C10 N2 C9 O3 1.5(4)
C10 N2 C9 C6 -173.9(2)
N1 C6 C9 O3 145.4(2)
C7 C6 C9 O3 -97.2(3)
C8 C6 C9 O3 22.3(3)
N1 C6 C9 N2 -39.1(3)
C7 C6 C9 N2 78.3(3)
C8 C6 C9 N2 -162.2(2)
C9 N2 C10 C18 -126.0(2)
C9 N2 C10 C11 111.8(3)
N2 C10 C11 C12 -55.2(3)
C18 C10 C11 C12 -177.5(2)
C10 C11 C12 C13 94.3(3)
C10 C11 C12 C17 -85.6(3)
C17 C12 C13 C14 1.2(4)
C11 C12 C13 C14 -178.7(3)
C12 C13 C14 C15 -0.5(5)
C13 C14 C15 C16 -0.3(5)
C14 C15 C16 C17 0.3(5)
C15 C16 C17 C12 0.5(5)
C13 C12 C17 C16 -1.2(4)
C11 C12 C17 C16 178.7(3)
N2 C10 C18 O4 175.57(19)
C11 C10 C18 O4 -61.2(3)
N2 C10 C18 C19 51.2(3)
C11 C10 C18 C19 174.4(2)
O4 C18 C19 C20 -60.4(3)
C10 C18 C19 C20 63.5(3)
C21 N3 C20 O5 6.2(4)
C21 N3 C20 C19 -174.0(2)
C18 C19 C20 O5 58.5(3)
C18 C19 C20 N3 -121.2(3)
C20 N3 C21 C23 65.5(3)
C20 N3 C21 C24 -57.8(3)
C20 N3 C21 C22 -174.2(3)
C25 N4 C24 O6 3.7(4)
C25 N4 C24 C21 -172.0(3)
N3 C21 C24 O6 145.6(2)
C23 C21 C24 O6 22.4(3)
C22 C21 C24 O6 -98.5(3)
N3 C21 C24 N4 -38.6(3)
C23 C21 C24 N4 -161.9(2)
C22 C21 C24 N4 77.3(3)
C24 N4 C25 C26 129.8(3)
C24 N4 C25 C33 -104.7(3)
N4 C25 C26 C27 -59.2(3)
C33 C25 C26 C27 177.0(2)
C25 C26 C27 C29 153.5(3)
C25 C26 C27 C28 -27.7(4)
C29 C27 C28 C32 0.8(5)
C26 C27 C28 C32 -178.1(3)
C28 C27 C29 C30 -1.4(5)
C26 C27 C29 C30 177.5(4)
C27 C29 C30 C31 0.4(7)
C29 C30 C31 C32 1.2(6)
C30 C31 C32 C28 -1.8(6)
C27 C28 C32 C31 0.9(5)
N4 C25 C33 O7 175.6(2)
C26 C25 C33 O7 -61.4(3)
N4 C25 C33 C34 55.4(3)
C26 C25 C33 C34 178.4(2)
O7 C33 C34 C35 70.7(3)
C25 C33 C34 C35 -170.2(3)
C37 O9 C35 O8 -0.2(5)
C37 O9 C35 C34 -177.0(3)
C33 C34 C35 O8 25.4(5)
C33 C34 C35 O9 -157.8(3)
C35 O9 C37 C36 176.2(3)
